data_2234207
loop_
_publ_author_name
'Haque, Rosenani A.'
'Iqbal, Muhammad Adnan'
'Fun, Hoong-Kun'
'Arshad, Suhana'

_publ_section_title
;
 3,3'-[1,2-Phenylenebis(methylene)]bis(1-octylbenzimidazolium) dibromide
 monohydrate
;
_journal_coeditor_code HB6650
_journal_issue 4
_journal_name_full 'Acta Crystallographica Section E'
_journal_page_first o924
_journal_page_last o925
_journal_paper_doi 10.1107/S1600536812008331
_journal_volume 68
_journal_year 2012
_chemical_formula_iupac 'C38 H52 N4 2+ , 2Br - , H2 O'
_chemical_formula_moiety 'C38 H52 N4 2+, 2(Br -), H2 O'
_chemical_formula_sum 'C38 H54 Br2 N4 O'
_chemical_formula_weight 742.67
_chemical_name_systematic
;
3,3'-[1,2-Phenylenebis(methylene)]bis(1-octylbenzimidazolium)
dibromide monohydrate
;
_space_group_IT_number 2
_symmetry_cell_setting triclinic
_symmetry_space_group_name_Hall '-P 1'
_symmetry_space_group_name_H-M 'P -1'
_atom_sites_solution_hydrogens geom
_atom_sites_solution_primary direct
_atom_sites_solution_secondary difmap
_audit_creation_method SHELXL97
_cell_angle_alpha 115.598(3)
_cell_angle_beta 104.638(2)
_cell_angle_gamma 92.358(3)
_cell_formula_units_Z 2
_cell_length_a 8.7203(4)
_cell_length_b 14.9342(12)
_cell_length_c 16.4090(8)
_cell_measurement_reflns_used 9861
_cell_measurement_temperature 100.0(10)
_cell_measurement_theta_max 33.32
_cell_measurement_theta_min 2.54
_cell_volume 1836.8(2)
_computing_cell_refinement 'SAINT (Bruker, 2009)'
_computing_data_collection 'APEX2 (Bruker, 2009)'
_computing_data_reduction 'SAINT (Bruker, 2009)'
_computing_molecular_graphics 'SHELXTL (Sheldrick, 2008)'
_computing_publication_material
;
SHELXTL (Sheldrick, 2008) and PLATON (Spek, 2009)
;
_computing_structure_refinement 'SHELXTL (Sheldrick, 2008)'
_computing_structure_solution 'SHELXTL (Sheldrick, 2008)'
_diffrn_ambient_temperature 100.0(10)
_diffrn_measured_fraction_theta_full 0.995
_diffrn_measured_fraction_theta_max 0.995
_diffrn_measurement_device_type 'Bruker SMART APEXII CCD'
_diffrn_measurement_method '\f and \w'
_diffrn_radiation_monochromator graphite
_diffrn_radiation_source 'fine-focus sealed tube'
_diffrn_radiation_type MoK\a
_diffrn_radiation_wavelength 0.71073
_diffrn_reflns_av_R_equivalents 0.0471
_diffrn_reflns_av_sigmaI/netI 0.0452
_diffrn_reflns_limit_h_max 12
_diffrn_reflns_limit_h_min -11
_diffrn_reflns_limit_k_max 20
_diffrn_reflns_limit_k_min -20
_diffrn_reflns_limit_l_max 23
_diffrn_reflns_limit_l_min -23
_diffrn_reflns_number 44354
_diffrn_reflns_theta_full 30.00
_diffrn_reflns_theta_max 30.00
_diffrn_reflns_theta_min 1.53
_exptl_absorpt_coefficient_mu 2.241
_exptl_absorpt_correction_T_max 0.6142
_exptl_absorpt_correction_T_min 0.4514
_exptl_absorpt_correction_type multi-scan
_exptl_absorpt_process_details '(SADABS; Bruker, 2009)'
_exptl_crystal_colour colourless
_exptl_crystal_density_diffrn 1.343
_exptl_crystal_density_method 'not measured'
_exptl_crystal_description block
_exptl_crystal_F_000 776
_exptl_crystal_size_max 0.42
_exptl_crystal_size_mid 0.32
_exptl_crystal_size_min 0.24
_refine_diff_density_max 2.619
_refine_diff_density_min -1.680
_refine_ls_extinction_method none
_refine_ls_goodness_of_fit_ref 1.048
_refine_ls_hydrogen_treatment mixed
_refine_ls_matrix_type full
_refine_ls_number_parameters 416
_refine_ls_number_reflns 10659
_refine_ls_number_restraints 0
_refine_ls_restrained_S_all 1.048
_refine_ls_R_factor_all 0.0640
_refine_ls_R_factor_gt 0.0523
_refine_ls_shift/su_max 0.000
_refine_ls_shift/su_mean 0.000
_refine_ls_structure_factor_coef Fsqd
_refine_ls_weighting_details 'calc w = 1/[\s^2^(Fo^2^)+(0.1139P)^2^+0.4600P] where P=(Fo^2^+2Fc^2^)/3'
_refine_ls_weighting_scheme calc
_refine_ls_wR_factor_gt 0.1518
_refine_ls_wR_factor_ref 0.1610
_reflns_number_gt 8816
_reflns_number_total 10659
_reflns_threshold_expression I>2\s(I)
_cod_data_source_file hb6650.cif
_cod_data_source_block I
_cod_original_cell_volume 1836.77(19)
_cod_database_code 2234207
_cod_database_fobs_code 2234207

loop_
_symmetry_equiv_pos_as_xyz
'x, y, z'
'-x, -y, -z'

loop_
_atom_site_type_symbol
_atom_site_label
_atom_site_fract_x
_atom_site_fract_y
_atom_site_fract_z
_atom_site_U_iso_or_equiv
_atom_site_adp_type
_atom_site_calc_flag
_atom_site_refinement_flags
_atom_site_occupancy
_atom_site_symmetry_multiplicity
Br Br1 0.86202(3) 0.228144(19) 0.215445(18) 0.01929(9) Uani d . 1 1
Br Br2 0.53091(3) 0.518157(19) 0.194634(17) 0.01747(9) Uani d . 1 1
N N1 1.3021(3) 0.32869(16) 0.42917(15) 0.0159(4) Uani d . 1 1
N N2 1.4239(3) 0.31561(16) 0.32400(14) 0.0140(4) Uani d . 1 1
N N3 1.0154(2) 0.33691(15) 0.05850(14) 0.0137(4) Uani d . 1 1
N N4 0.7768(3) 0.34636(15) -0.01797(14) 0.0136(4) Uani d . 1 1
C C1 1.4628(3) 0.37063(18) 0.47927(17) 0.0150(5) Uani d . 1 1
C C2 1.5453(3) 0.4119(2) 0.57555(18) 0.0198(5) Uani d . 1 1
H H2A 1.4928 0.4172 0.6212 0.024 Uiso calc R 1 1
C C3 1.7092(4) 0.4446(2) 0.60039(18) 0.0215(5) Uani d . 1 1
H H3A 1.7708 0.4731 0.6652 0.026 Uiso calc R 1 1
C C4 1.7875(3) 0.4373(2) 0.53320(19) 0.0201(5) Uani d . 1 1
H H4A 1.9001 0.4607 0.5539 0.024 Uiso calc R 1 1
C C5 1.7050(3) 0.39691(19) 0.43801(18) 0.0173(5) Uani d . 1 1
H H5A 1.7574 0.3923 0.3925 0.021 Uiso calc R 1 1
C C6 1.5401(3) 0.36325(18) 0.41248(16) 0.0138(4) Uani d . 1 1
C C7 1.2832(3) 0.29643(19) 0.33687(18) 0.0157(5) Uani d . 1 1
H H7A 1.1844 0.2646 0.2877 0.019 Uiso calc R 1 1
C C8 1.4578(3) 0.30028(19) 0.23524(16) 0.0157(5) Uani d . 1 1
H H8A 1.5693 0.2873 0.2398 0.019 Uiso calc R 1 1
H H8B 1.4510 0.3631 0.2289 0.019 Uiso calc R 1 1
C C9 1.3448(3) 0.21446(18) 0.14737(16) 0.0139(4) Uani d . 1 1
C C10 1.3942(3) 0.1203(2) 0.11448(18) 0.0183(5) Uani d . 1 1
H H10A 1.4934 0.1124 0.1491 0.022 Uiso calc R 1 1
C C11 1.3001(3) 0.0386(2) 0.03209(19) 0.0205(5) Uani d . 1 1
H H11A 1.3348 -0.0248 0.0105 0.025 Uiso calc R 1 1
C C12 1.1557(3) 0.04955(19) -0.01872(18) 0.0184(5) Uani d . 1 1
H H12A 1.0908 -0.0065 -0.0750 0.022 Uiso calc R 1 1
C C13 1.1051(3) 0.14323(19) 0.01275(17) 0.0172(5) Uani d . 1 1
H H13A 1.0057 0.1503 -0.0224 0.021 Uiso calc R 1 1
C C14 1.1991(3) 0.22640(18) 0.09525(16) 0.0138(4) Uani d . 1 1
C C15 1.1448(3) 0.32824(19) 0.13064(17) 0.0153(5) Uani d . 1 1
H H15A 1.1069 0.3398 0.1859 0.018 Uiso calc R 1 1
H H15B 1.2381 0.3816 0.1523 0.018 Uiso calc R 1 1
C C16 0.8599(3) 0.33075(18) 0.05340(17) 0.0146(4) Uani d . 1 1
H H16A 0.8150 0.3172 0.0948 0.018 Uiso calc R 1 1
C C17 1.0361(3) 0.35837(17) -0.01316(16) 0.0134(4) Uani d . 1 1
C C18 1.1739(3) 0.37683(19) -0.03566(18) 0.0169(5) Uani d . 1 1
H H18A 1.2774 0.3728 -0.0023 0.020 Uiso calc R 1 1
C C19 1.1505(3) 0.40147(19) -0.10989(18) 0.0184(5) Uani d . 1 1
H H19A 1.2409 0.4149 -0.1278 0.022 Uiso calc R 1 1
C C20 0.9973(3) 0.40719(19) -0.15933(18) 0.0176(5) Uani d . 1 1
H H20A 0.9874 0.4241 -0.2098 0.021 Uiso calc R 1 1
C C21 0.8599(3) 0.38897(18) -0.13704(17) 0.0160(5) Uani d . 1 1
H H21A 0.7563 0.3930 -0.1705 0.019 Uiso calc R 1 1
C C22 0.8836(3) 0.36425(17) -0.06195(17) 0.0134(4) Uani d . 1 1
C C23 1.1749(3) 0.3223(2) 0.47208(19) 0.0192(5) Uani d . 1 1
H H23A 1.0686 0.3131 0.4270 0.023 Uiso calc R 1 1
H H23B 1.1887 0.3865 0.5298 0.023 Uiso calc R 1 1
C C24 1.1778(4) 0.2361(2) 0.4980(2) 0.0234(6) Uani d . 1 1
H H24A 1.2903 0.2349 0.5290 0.028 Uiso calc R 1 1
H H24B 1.1358 0.1715 0.4394 0.028 Uiso calc R 1 1
C C25 1.0773(4) 0.2460(2) 0.56425(19) 0.0210(5) Uani d . 1 1
H H25A 1.1296 0.3050 0.6264 0.025 Uiso calc R 1 1
H H25B 0.9699 0.2586 0.5379 0.025 Uiso calc R 1 1
C C26 1.0565(4) 0.1530(2) 0.57879(19) 0.0216(5) Uani d . 1 1
H H26A 0.9883 0.0966 0.5187 0.026 Uiso calc R 1 1
H H26B 1.1631 0.1337 0.5946 0.026 Uiso calc R 1 1
C C27 0.9807(4) 0.1681(2) 0.65654(19) 0.0222(5) Uani d . 1 1
H H27A 0.8804 0.1954 0.6448 0.027 Uiso calc R 1 1
H H27B 1.0552 0.2187 0.7180 0.027 Uiso calc R 1 1
C C28 0.9415(3) 0.0714(2) 0.66330(18) 0.0199(5) Uani d . 1 1
H H28A 0.8535 0.0253 0.6060 0.024 Uiso calc R 1 1
H H28B 1.0372 0.0380 0.6637 0.024 Uiso calc R 1 1
C C29 0.8916(4) 0.0871(2) 0.75032(19) 0.0229(5) Uani d . 1 1
H H29A 0.7910 0.1156 0.7480 0.028 Uiso calc R 1 1
H H29B 0.9761 0.1364 0.8079 0.028 Uiso calc R 1 1
C C30 0.8650(4) -0.0110(2) 0.7569(2) 0.0238(6) Uani d . 1 1
H H30A 0.8340 0.0025 0.8140 0.036 Uiso calc R 1 1
H H30B 0.9647 -0.0391 0.7600 0.036 Uiso calc R 1 1
H H30C 0.7793 -0.0594 0.7008 0.036 Uiso calc R 1 1
C C31 0.6030(3) 0.34999(19) -0.04349(18) 0.0159(5) Uani d . 1 1
H H31A 0.5853 0.4046 -0.0619 0.019 Uiso calc R 1 1
H H31B 0.5656 0.3663 0.0127 0.019 Uiso calc R 1 1
C C32 0.5035(3) 0.25096(19) -0.12457(18) 0.0177(5) Uani d . 1 1
H H32A 0.5543 0.2282 -0.1761 0.021 Uiso calc R 1 1
H H32B 0.3949 0.2629 -0.1498 0.021 Uiso calc R 1 1
C C33 0.4862(3) 0.1670(2) -0.09634(19) 0.0215(5) Uani d . 1 1
H H33A 0.4456 0.1920 -0.0406 0.026 Uiso calc R 1 1
H H33B 0.5938 0.1501 -0.0773 0.026 Uiso calc R 1 1
C C34 0.3727(3) 0.0710(2) -0.17547(19) 0.0219(5) Uani d . 1 1
H H34A 0.3552 0.0241 -0.1494 0.026 Uiso calc R 1 1
H H34B 0.2673 0.0886 -0.1977 0.026 Uiso calc R 1 1
C C35 0.4358(3) 0.0177(2) -0.2595(2) 0.0230(5) Uani d . 1 1
H H35A 0.5445 0.0044 -0.2365 0.028 Uiso calc R 1 1
H H35B 0.4461 0.0630 -0.2882 0.028 Uiso calc R 1 1
C C36 0.3284(3) -0.0821(2) -0.3359(2) 0.0237(6) Uani d . 1 1
H H36A 0.3069 -0.1240 -0.3057 0.028 Uiso calc R 1 1
H H36B 0.2241 -0.0678 -0.3645 0.028 Uiso calc R 1 1
C C37 0.4014(4) -0.1421(2) -0.4146(2) 0.0252(6) Uani d . 1 1
H H37A 0.5020 -0.1603 -0.3866 0.030 Uiso calc R 1 1
H H37B 0.3257 -0.2055 -0.4604 0.030 Uiso calc R 1 1
C C38 0.4385(4) -0.0865(3) -0.4677(2) 0.0323(7) Uani d . 1 1
H H38A 0.4655 -0.1332 -0.5238 0.048 Uiso calc R 1 1
H H38B 0.5297 -0.0315 -0.4263 0.048 Uiso calc R 1 1
H H38C 0.3441 -0.0587 -0.4872 0.048 Uiso calc R 1 1
O O1W 0.8891(3) 0.47541(18) 0.29021(17) 0.0315(5) Uani d . 1 1
H H1W1 0.877(5) 0.414(3) 0.275(3) 0.043(12) Uiso d . 1 1
H H2W1 0.802(6) 0.488(3) 0.267(3) 0.040(11) Uiso d . 1 1

loop_
_atom_site_aniso_label
_atom_site_aniso_U_11
_atom_site_aniso_U_22
_atom_site_aniso_U_33
_atom_site_aniso_U_12
_atom_site_aniso_U_13
_atom_site_aniso_U_23
Br1 0.01356(14) 0.02374(15) 0.02573(15) 0.00419(10) 0.00812(10) 0.01460(11)
Br2 0.01520(14) 0.02324(14) 0.01864(14) 0.00351(10) 0.00706(10) 0.01260(11)
N1 0.0155(10) 0.0182(10) 0.0157(9) 0.0032(8) 0.0068(8) 0.0082(8)
N2 0.0130(10) 0.0168(9) 0.0127(9) 0.0020(7) 0.0034(8) 0.0074(8)
N3 0.0114(9) 0.0164(10) 0.0144(9) 0.0023(7) 0.0043(8) 0.0080(8)
N4 0.0114(9) 0.0153(9) 0.0155(9) 0.0029(7) 0.0063(8) 0.0070(8)
C1 0.0155(11) 0.0147(11) 0.0154(11) 0.0032(9) 0.0051(9) 0.0070(9)
C2 0.0247(14) 0.0188(12) 0.0164(11) 0.0058(10) 0.0081(10) 0.0073(10)
C3 0.0241(14) 0.0207(12) 0.0127(11) 0.0042(10) -0.0013(10) 0.0051(10)
C4 0.0154(12) 0.0200(12) 0.0207(12) 0.0018(9) 0.0018(10) 0.0077(10)
C5 0.0134(11) 0.0195(12) 0.0172(11) 0.0015(9) 0.0027(9) 0.0080(10)
C6 0.0140(11) 0.0137(10) 0.0118(10) 0.0022(8) 0.0023(9) 0.0051(9)
C7 0.0144(11) 0.0180(11) 0.0164(11) 0.0028(9) 0.0049(9) 0.0092(9)
C8 0.0138(11) 0.0224(12) 0.0121(10) 0.0011(9) 0.0037(9) 0.0093(9)
C9 0.0112(11) 0.0190(11) 0.0126(10) 0.0015(9) 0.0045(9) 0.0077(9)
C10 0.0169(12) 0.0237(12) 0.0200(12) 0.0073(10) 0.0079(10) 0.0134(10)
C11 0.0256(14) 0.0194(12) 0.0203(12) 0.0074(10) 0.0110(11) 0.0098(10)
C12 0.0208(13) 0.0163(11) 0.0157(11) 0.0012(9) 0.0063(10) 0.0050(9)
C13 0.0156(12) 0.0204(12) 0.0142(11) 0.0028(9) 0.0028(9) 0.0076(10)
C14 0.0125(11) 0.0173(11) 0.0126(10) 0.0038(9) 0.0044(9) 0.0073(9)
C15 0.0125(11) 0.0171(11) 0.0136(11) 0.0019(9) 0.0010(9) 0.0062(9)
C16 0.0138(11) 0.0158(11) 0.0149(10) 0.0027(9) 0.0057(9) 0.0068(9)
C17 0.0137(11) 0.0123(10) 0.0132(10) 0.0019(8) 0.0056(9) 0.0040(8)
C18 0.0143(12) 0.0171(11) 0.0178(11) 0.0031(9) 0.0068(9) 0.0056(9)
C19 0.0181(12) 0.0166(11) 0.0202(12) 0.0017(9) 0.0108(10) 0.0056(10)
C20 0.0229(13) 0.0164(11) 0.0167(11) 0.0051(9) 0.0104(10) 0.0078(9)
C21 0.0190(12) 0.0165(11) 0.0136(11) 0.0061(9) 0.0055(9) 0.0075(9)
C22 0.0139(11) 0.0131(10) 0.0135(10) 0.0032(8) 0.0068(9) 0.0047(9)
C23 0.0191(12) 0.0223(12) 0.0219(12) 0.0056(10) 0.0129(10) 0.0113(10)
C24 0.0286(15) 0.0213(12) 0.0278(14) 0.0077(11) 0.0175(12) 0.0127(11)
C25 0.0256(14) 0.0196(12) 0.0229(13) 0.0050(10) 0.0144(11) 0.0103(10)
C26 0.0257(14) 0.0201(12) 0.0219(13) 0.0040(10) 0.0130(11) 0.0089(10)
C27 0.0271(14) 0.0201(12) 0.0210(12) 0.0032(10) 0.0128(11) 0.0078(10)
C28 0.0225(13) 0.0207(12) 0.0177(12) 0.0036(10) 0.0085(10) 0.0086(10)
C29 0.0261(14) 0.0243(13) 0.0204(12) 0.0028(11) 0.0119(11) 0.0095(11)
C30 0.0219(14) 0.0300(14) 0.0252(13) 0.0052(11) 0.0102(11) 0.0160(12)
C31 0.0106(11) 0.0194(11) 0.0178(11) 0.0044(9) 0.0052(9) 0.0078(9)
C32 0.0134(11) 0.0213(12) 0.0188(12) 0.0032(9) 0.0049(9) 0.0095(10)
C33 0.0212(13) 0.0232(13) 0.0211(12) 0.0013(10) 0.0056(10) 0.0115(11)
C34 0.0183(13) 0.0229(13) 0.0231(13) 0.0003(10) 0.0068(10) 0.0093(11)
C35 0.0210(13) 0.0214(13) 0.0246(13) -0.0001(10) 0.0090(11) 0.0080(11)
C36 0.0204(13) 0.0223(13) 0.0286(14) 0.0033(10) 0.0074(11) 0.0119(11)
C37 0.0259(15) 0.0211(13) 0.0260(14) 0.0049(11) 0.0061(12) 0.0093(11)
C38 0.0359(18) 0.0339(16) 0.0298(15) 0.0072(14) 0.0134(13) 0.0148(13)
O1W 0.0215(11) 0.0275(12) 0.0366(13) -0.0002(9) -0.0042(9) 0.0141(10)

loop_
_atom_type_symbol
_atom_type_description
_atom_type_scat_dispersion_real
_atom_type_scat_dispersion_imag
_atom_type_scat_source
C C 0.0033 0.0016 'International Tables Vol C Tables 4.2.6.8 and 6.1.1.4'
H H 0.0000 0.0000 'International Tables Vol C Tables 4.2.6.8 and 6.1.1.4'
N N 0.0061 0.0033 'International Tables Vol C Tables 4.2.6.8 and 6.1.1.4'
O O 0.0106 0.0060 'International Tables Vol C Tables 4.2.6.8 and 6.1.1.4'
Br Br -0.2901 2.4595 'International Tables Vol C Tables 4.2.6.8 and 6.1.1.4'

loop_
_geom_angle_atom_site_label_1
_geom_angle_atom_site_label_2
_geom_angle_atom_site_label_3
_geom_angle
C7 N1 C1 108.6(2)
C7 N1 C23 126.4(2)
C1 N1 C23 125.0(2)
C7 N2 C6 108.2(2)
C7 N2 C8 128.7(2)
C6 N2 C8 122.9(2)
C16 N3 C17 108.5(2)
C16 N3 C15 125.8(2)
C17 N3 C15 125.6(2)
C16 N4 C22 108.3(2)
C16 N4 C31 126.3(2)
C22 N4 C31 125.4(2)
N1 C1 C2 131.5(2)
N1 C1 C6 106.4(2)
C2 C1 C6 122.1(2)
C3 C2 C1 115.6(2)
C3 C2 H2A 122.2
C1 C2 H2A 122.2
C2 C3 C4 122.4(2)
C2 C3 H3A 118.8
C4 C3 H3A 118.8
C5 C4 C3 121.7(3)
C5 C4 H4A 119.2
C3 C4 H4A 119.2
C4 C5 C6 116.2(2)
C4 C5 H5A 121.9
C6 C5 H5A 121.9
C1 C6 N2 106.8(2)
C1 C6 C5 122.0(2)
N2 C6 C5 131.1(2)
N2 C7 N1 110.0(2)
N2 C7 H7A 125.0
N1 C7 H7A 125.0
N2 C8 C9 113.9(2)
N2 C8 H8A 108.8
C9 C8 H8A 108.8
N2 C8 H8B 108.8
C9 C8 H8B 108.8
H8A C8 H8B 107.7
C10 C9 C14 119.5(2)
C10 C9 C8 117.3(2)
C14 C9 C8 123.1(2)
C11 C10 C9 120.8(2)
C11 C10 H10A 119.6
C9 C10 H10A 119.6
C12 C11 C10 119.9(2)
C12 C11 H11A 120.0
C10 C11 H11A 120.0
C11 C12 C13 120.0(2)
C11 C12 H12A 120.0
C13 C12 H12A 120.0
C14 C13 C12 120.7(2)
C14 C13 H13A 119.6
C12 C13 H13A 119.6
C13 C14 C9 119.0(2)
C13 C14 C15 121.2(2)
C9 C14 C15 119.7(2)
N3 C15 C14 113.37(19)
N3 C15 H15A 108.9
C14 C15 H15A 108.9
N3 C15 H15B 108.9
C14 C15 H15B 108.9
H15A C15 H15B 107.7
N4 C16 N3 110.3(2)
N4 C16 H16A 124.9
N3 C16 H16A 124.9
C18 C17 N3 131.4(2)
C18 C17 C22 122.3(2)
N3 C17 C22 106.2(2)
C19 C18 C17 115.9(2)
C19 C18 H18A 122.0
C17 C18 H18A 122.0
C18 C19 C20 122.0(2)
C18 C19 H19A 119.0
C20 C19 H19A 119.0
C21 C20 C19 122.3(2)
C21 C20 H20A 118.9
C19 C20 H20A 118.9
C20 C21 C22 115.7(2)
C20 C21 H21A 122.1
C22 C21 H21A 122.1
N4 C22 C17 106.7(2)
N4 C22 C21 131.4(2)
C17 C22 C21 121.8(2)
N1 C23 C24 112.5(2)
N1 C23 H23A 109.1
C24 C23 H23A 109.1
N1 C23 H23B 109.1
C24 C23 H23B 109.1
H23A C23 H23B 107.8
C23 C24 C25 112.0(2)
C23 C24 H24A 109.2
C25 C24 H24A 109.2
C23 C24 H24B 109.2
C25 C24 H24B 109.2
H24A C24 H24B 107.9
C26 C25 C24 113.0(2)
C26 C25 H25A 109.0
C24 C25 H25A 109.0
C26 C25 H25B 109.0
C24 C25 H25B 109.0
H25A C25 H25B 107.8
C27 C26 C25 113.4(2)
C27 C26 H26A 108.9
C25 C26 H26A 108.9
C27 C26 H26B 108.9
C25 C26 H26B 108.9
H26A C26 H26B 107.7
C26 C27 C28 113.4(2)
C26 C27 H27A 108.9
C28 C27 H27A 108.9
C26 C27 H27B 108.9
C28 C27 H27B 108.9
H27A C27 H27B 107.7
C29 C28 C27 114.5(2)
C29 C28 H28A 108.6
C27 C28 H28A 108.6
C29 C28 H28B 108.6
C27 C28 H28B 108.6
H28A C28 H28B 107.6
C28 C29 C30 112.1(2)
C28 C29 H29A 109.2
C30 C29 H29A 109.2
C28 C29 H29B 109.2
C30 C29 H29B 109.2
H29A C29 H29B 107.9
C29 C30 H30A 109.5
C29 C30 H30B 109.5
H30A C30 H30B 109.5
C29 C30 H30C 109.5
H30A C30 H30C 109.5
H30B C30 H30C 109.5
N4 C31 C32 112.6(2)
N4 C31 H31A 109.1
C32 C31 H31A 109.1
N4 C31 H31B 109.1
C32 C31 H31B 109.1
H31A C31 H31B 107.8
C31 C32 C33 113.9(2)
C31 C32 H32A 108.8
C33 C32 H32A 108.8
C31 C32 H32B 108.8
C33 C32 H32B 108.8
H32A C32 H32B 107.7
C32 C33 C34 113.6(2)
C32 C33 H33A 108.9
C34 C33 H33A 108.9
C32 C33 H33B 108.9
C34 C33 H33B 108.9
H33A C33 H33B 107.7
C35 C34 C33 113.3(2)
C35 C34 H34A 108.9
C33 C34 H34A 108.9
C35 C34 H34B 108.9
C33 C34 H34B 108.9
H34A C34 H34B 107.7
C34 C35 C36 113.6(2)
C34 C35 H35A 108.8
C36 C35 H35A 108.8
C34 C35 H35B 108.8
C36 C35 H35B 108.8
H35A C35 H35B 107.7
C37 C36 C35 113.8(2)
C37 C36 H36A 108.8
C35 C36 H36A 108.8
C37 C36 H36B 108.8
C35 C36 H36B 108.8
H36A C36 H36B 107.7
C38 C37 C36 114.1(3)
C38 C37 H37A 108.7
C36 C37 H37A 108.7
C38 C37 H37B 108.7
C36 C37 H37B 108.7
H37A C37 H37B 107.6
C37 C38 H38A 109.5
C37 C38 H38B 109.5
H38A C38 H38B 109.5
C37 C38 H38C 109.5
H38A C38 H38C 109.5
H38B C38 H38C 109.5
H1W1 O1W H2W1 108(4)

loop_
_geom_bond_atom_site_label_1
_geom_bond_atom_site_label_2
_geom_bond_distance
N1 C7 1.338(3)
N1 C1 1.390(3)
N1 C23 1.476(3)
N2 C7 1.337(3)
N2 C6 1.395(3)
N2 C8 1.482(3)
N3 C16 1.334(3)
N3 C17 1.395(3)
N3 C15 1.469(3)
N4 C16 1.331(3)
N4 C22 1.395(3)
N4 C31 1.477(3)
C1 C2 1.393(3)
C1 C6 1.394(3)
C2 C3 1.387(4)
C2 H2A 0.9500
C3 C4 1.406(4)
C3 H3A 0.9500
C4 C5 1.380(4)
C4 H4A 0.9500
C5 C6 1.397(3)
C5 H5A 0.9500
C7 H7A 0.9500
C8 C9 1.508(3)
C8 H8A 0.9900
C8 H8B 0.9900
C9 C10 1.402(4)
C9 C14 1.407(3)
C10 C11 1.386(4)
C10 H10A 0.9500
C11 C12 1.383(4)
C11 H11A 0.9500
C12 C13 1.400(4)
C12 H12A 0.9500
C13 C14 1.396(3)
C13 H13A 0.9500
C14 C15 1.520(3)
C15 H15A 0.9900
C15 H15B 0.9900
C16 H16A 0.9500
C17 C18 1.393(3)
C17 C22 1.397(3)
C18 C19 1.389(4)
C18 H18A 0.9500
C19 C20 1.405(4)
C19 H19A 0.9500
C20 C21 1.387(4)
C20 H20A 0.9500
C21 C22 1.403(3)
C21 H21A 0.9500
C23 C24 1.519(4)
C23 H23A 0.9900
C23 H23B 0.9900
C24 C25 1.525(4)
C24 H24A 0.9900
C24 H24B 0.9900
C25 C26 1.518(4)
C25 H25A 0.9900
C25 H25B 0.9900
C26 C27 1.518(4)
C26 H26A 0.9900
C26 H26B 0.9900
C27 C28 1.527(4)
C27 H27A 0.9900
C27 H27B 0.9900
C28 C29 1.522(4)
C28 H28A 0.9900
C28 H28B 0.9900
C29 C30 1.528(4)
C29 H29A 0.9900
C29 H29B 0.9900
C30 H30A 0.9800
C30 H30B 0.9800
C30 H30C 0.9800
C31 C32 1.523(3)
C31 H31A 0.9900
C31 H31B 0.9900
C32 C33 1.527(4)
C32 H32A 0.9900
C32 H32B 0.9900
C33 C34 1.532(4)
C33 H33A 0.9900
C33 H33B 0.9900
C34 C35 1.519(4)
C34 H34A 0.9900
C34 H34B 0.9900
C35 C36 1.531(4)
C35 H35A 0.9900
C35 H35B 0.9900
C36 C37 1.529(4)
C36 H36A 0.9900
C36 H36B 0.9900
C37 C38 1.515(4)
C37 H37A 0.9900
C37 H37B 0.9900
C38 H38A 0.9800
C38 H38B 0.9800
C38 H38C 0.9800
O1W H1W1 0.84(5)
O1W H2W1 0.83(5)

loop_
_geom_hbond_atom_site_label_D
_geom_hbond_atom_site_label_H
_geom_hbond_atom_site_label_A
_geom_hbond_site_symmetry_A
_geom_hbond_distance_DH
_geom_hbond_distance_HA
_geom_hbond_distance_DA
_geom_hbond_angle_DHA
_geom_hbond_publ_flag
O1W H1W1 Br1 . 0.83(5) 2.50(5) 3.326(3) 173(4) yes
O1W H2W1 Br2 . 0.83(5) 2.52(5) 3.343(3) 177(5) yes
C7 H7A Br1 . 0.95 2.69 3.569(3) 154 yes
C15 H15A Br1 . 0.99 2.92 3.672(3) 134 yes
C16 H16A Br1 . 0.95 2.79 3.594(3) 143 yes
C2 H2A Br2 2_766 0.95 2.81 3.698(3) 155 yes
C4 H4A O1W 2_866 0.95 2.49 3.218(4) 133 yes
C8 H8A Br1 1_655 0.99 2.80 3.779(3) 169 yes
C8 H8B Br2 1_655 0.99 2.71 3.655(3) 159 yes
C19 H19A Br2 2_765 0.95 2.84 3.770(3) 167 yes
C21 H21A Br2 2_665 0.95 2.90 3.785(3) 155 yes
C31 H31A Br2 2_665 0.99 2.87 3.786(3) 154 yes

loop_
_geom_torsion_atom_site_label_1
_geom_torsion_atom_site_label_2
_geom_torsion_atom_site_label_3
_geom_torsion_atom_site_label_4
_geom_torsion
C7 N1 C1 C2 -177.9(3)
C23 N1 C1 C2 2.6(4)
C7 N1 C1 C6 0.7(3)
C23 N1 C1 C6 -178.8(2)
N1 C1 C2 C3 178.2(3)
C6 C1 C2 C3 -0.2(4)
C1 C2 C3 C4 0.2(4)
C2 C3 C4 C5 0.1(4)
C3 C4 C5 C6 -0.5(4)
N1 C1 C6 N2 -0.9(3)
C2 C1 C6 N2 177.9(2)
N1 C1 C6 C5 -178.9(2)
C2 C1 C6 C5 -0.1(4)
C7 N2 C6 C1 0.8(3)
C8 N2 C6 C1 175.7(2)
C7 N2 C6 C5 178.5(3)
C8 N2 C6 C5 -6.5(4)
C4 C5 C6 C1 0.5(4)
C4 C5 C6 N2 -177.0(2)
C6 N2 C7 N1 -0.3(3)
C8 N2 C7 N1 -174.9(2)
C1 N1 C7 N2 -0.3(3)
C23 N1 C7 N2 179.2(2)
C7 N2 C8 C9 -29.6(4)
C6 N2 C8 C9 156.5(2)
N2 C8 C9 C10 -94.4(3)
N2 C8 C9 C14 89.2(3)
C14 C9 C10 C11 -0.9(4)
C8 C9 C10 C11 -177.4(2)
C9 C10 C11 C12 0.0(4)
C10 C11 C12 C13 0.4(4)
C11 C12 C13 C14 0.1(4)
C12 C13 C14 C9 -0.9(4)
C12 C13 C14 C15 -179.4(2)
C10 C9 C14 C13 1.4(4)
C8 C9 C14 C13 177.6(2)
C10 C9 C14 C15 179.9(2)
C8 C9 C14 C15 -3.8(4)
C16 N3 C15 C14 102.7(3)
C17 N3 C15 C14 -80.9(3)
C13 C14 C15 N3 -16.5(3)
C9 C14 C15 N3 165.0(2)
C22 N4 C16 N3 -0.3(3)
C31 N4 C16 N3 -177.1(2)
C17 N3 C16 N4 0.4(3)
C15 N3 C16 N4 177.2(2)
C16 N3 C17 C18 176.6(3)
C15 N3 C17 C18 -0.3(4)
C16 N3 C17 C22 -0.3(3)
C15 N3 C17 C22 -177.2(2)
N3 C17 C18 C19 -176.5(2)
C22 C17 C18 C19 0.0(4)
C17 C18 C19 C20 -0.1(4)
C18 C19 C20 C21 0.2(4)
C19 C20 C21 C22 -0.1(4)
C16 N4 C22 C17 0.1(3)
C31 N4 C22 C17 177.0(2)
C16 N4 C22 C21 -176.8(2)
C31 N4 C22 C21 0.0(4)
C18 C17 C22 N4 -177.1(2)
N3 C17 C22 N4 0.1(3)
C18 C17 C22 C21 0.2(4)
N3 C17 C22 C21 177.4(2)
C20 C21 C22 N4 176.5(2)
C20 C21 C22 C17 -0.1(3)
C7 N1 C23 C24 101.5(3)
C1 N1 C23 C24 -79.1(3)
N1 C23 C24 C25 165.2(2)
C23 C24 C25 C26 170.9(2)
C24 C25 C26 C27 170.5(3)
C25 C26 C27 C28 173.2(2)
C26 C27 C28 C29 170.3(2)
C27 C28 C29 C30 -176.1(2)
C16 N4 C31 C32 -98.8(3)
C22 N4 C31 C32 84.9(3)
N4 C31 C32 C33 73.6(3)
C31 C32 C33 C34 174.3(2)
C32 C33 C34 C35 66.7(3)
C33 C34 C35 C36 176.1(2)
C34 C35 C36 C37 -173.0(2)
C35 C36 C37 C38 -59.2(4)

loop_
_cod_related_entry_id
_cod_related_entry_database
_cod_related_entry_code
1 ChemSpider 30657596
